data_7712256
loop_
_publ_author_name
'Artem'ev, Alexander'
'Doronina, Evgeniya Pavlovna'
'Rakhmanova, Marianna I.'
'Hei, Xiuze'
'Stass, Dmitri V.'
'Tarasova, Olga'
'Bagryanskaya, Irina Yu.'
'Samsonenko, Denis G.'
'Novikov, Alexander S.'
'Nedolya, Nina'
'Li, Jing'

_publ_section_title
;
 A family of CuI-based 1D polymers showing colorful short-lived TADF and
 phosphorescence induced by photo- and X-ray irradiation
;
_journal_name_full 'Dalton Transactions'
_journal_paper_doi 10.1039/D3DT00035D
_journal_year 2023
_chemical_formula_sum 'C7 H9 Cu2 I2 N O S'
_chemical_formula_weight 536.09
_space_group_crystal_system monoclinic
_space_group_IT_number 14
_space_group_name_Hall '-P 2ybc'
_space_group_name_H-M_alt 'P 1 21/c 1'
_atom_sites_solution_hydrogens mixed
_atom_sites_solution_primary dual
_atom_sites_solution_secondary difmap
_audit_creation_method SHELXL-2017/1
_audit_update_record
;
2017-11-13 deposited with the CCDC.	2023-01-31 downloaded from the CCDC.
;
_cell_angle_alpha 90
_cell_angle_beta 102.066(4)
_cell_angle_gamma 90
_cell_formula_units_Z 4
_cell_length_a 9.7476(4)
_cell_length_b 9.7854(3)
_cell_length_c 13.1877(5)
_cell_measurement_reflns_used 5195
_cell_measurement_temperature 130(2)
_cell_measurement_theta_max 29.36
_cell_measurement_theta_min 3.78
_cell_volume 1230.11(8)
_computing_cell_refinement 'CrysAlisPro 1.171.38.41 (Rigaku OD, 2015)'
_computing_data_collection 'CrysAlisPro 1.171.38.41 (Rigaku OD, 2015)'
_computing_data_reduction 'CrysAlisPro 1.171.38.41 (Rigaku OD, 2015)'
_computing_molecular_graphics 'ShelXle (H\"ubschle, 2011)'
_computing_publication_material 'CIFTAB-2014 (Sheldrick, 2015)'
_computing_structure_refinement 'SHELXL-2017 (Sheldrick, 2015)'
_computing_structure_solution 'SHELXT-2014 (Sheldrick, 2015)'
_diffrn_ambient_temperature 130(2)
_diffrn_detector 'CCD plate'
_diffrn_detector_area_resol_mean 10.6168
_diffrn_detector_type AtlasS2
_diffrn_measured_fraction_theta_full 0.998
_diffrn_measured_fraction_theta_max 0.888
_diffrn_measurement_device 'four-circle diffractometer'
_diffrn_measurement_device_type 'New Xcalibur, AtlasS2'
_diffrn_measurement_method '\w scans'
_diffrn_radiation_monochromator graphite
_diffrn_radiation_probe x-ray
_diffrn_radiation_source 'fine-focus sealed tube'
_diffrn_radiation_type MoK\a
_diffrn_radiation_wavelength 0.71073
_diffrn_reflns_av_R_equivalents 0.0311
_diffrn_reflns_av_unetI/netI 0.0344
_diffrn_reflns_Laue_measured_fraction_full 0.998
_diffrn_reflns_Laue_measured_fraction_max 0.888
_diffrn_reflns_limit_h_max 13
_diffrn_reflns_limit_h_min -10
_diffrn_reflns_limit_k_max 13
_diffrn_reflns_limit_k_min -13
_diffrn_reflns_limit_l_max 18
_diffrn_reflns_limit_l_min -18
_diffrn_reflns_number 10103
_diffrn_reflns_point_group_measured_fraction_full 0.998
_diffrn_reflns_point_group_measured_fraction_max 0.888
_diffrn_reflns_theta_full 25.500
_diffrn_reflns_theta_max 29.540
_diffrn_reflns_theta_min 3.425
_diffrn_source 'sealed X-ray tube'
_exptl_absorpt_coefficient_mu 8.614
_exptl_absorpt_correction_T_max 1.00000
_exptl_absorpt_correction_T_min 0.38206
_exptl_absorpt_correction_type multi-scan
_exptl_absorpt_process_details
;
CrysAlisPro 1.171.38.41 (Rigaku Oxford Diffraction, 2015)
Empirical absorption correction using spherical harmonics,
implemented in SCALE3 ABSPACK scaling algorithm.
;
_exptl_crystal_colour colorless
_exptl_crystal_density_diffrn 2.895
_exptl_crystal_description plate
_exptl_crystal_F_000 984
_exptl_crystal_size_max 0.41
_exptl_crystal_size_mid 0.34
_exptl_crystal_size_min 0.09
_refine_diff_density_max 0.869
_refine_diff_density_min -1.113
_refine_diff_density_rms 0.155
_refine_ls_extinction_method none
_refine_ls_goodness_of_fit_ref 1.043
_refine_ls_hydrogen_treatment mixed
_refine_ls_matrix_type full
_refine_ls_number_parameters 131
_refine_ls_number_reflns 3054
_refine_ls_number_restraints 1
_refine_ls_restrained_S_all 1.043
_refine_ls_R_factor_all 0.0318
_refine_ls_R_factor_gt 0.0253
_refine_ls_shift/su_max 0.001
_refine_ls_shift/su_mean 0.000
_refine_ls_structure_factor_coef Fsqd
_refine_ls_weighting_details 'w=1/[\s^2^(Fo^2^)+(0.0196P)^2^] where P=(Fo^2^+2Fc^2^)/3'
_refine_ls_weighting_scheme calc
_refine_ls_wR_factor_gt 0.0486
_refine_ls_wR_factor_ref 0.0510
_reflns_Friedel_coverage 0.000
_reflns_number_gt 2697
_reflns_number_total 3054
_reflns_threshold_expression >2\s(I)
_cod_data_source_file d3dt00035d2.cif
_cod_data_source_block a446
_cod_original_sg_symbol_H-M 'P 21/c'
_cod_database_code 7712256
_shelx_shelxl_version_number 2017/1
_shelx_space_group_comment
;
The symmetry employed for this shelxl refinement is uniquely defined
by the following loop, which should always be used as a source of
symmetry information in preference to the above space-group names.
They are only intended as comments.
;
_shelx_estimated_absorpt_t_min 0.126
_shelx_estimated_absorpt_t_max 0.511

loop_
_space_group_symop_operation_xyz
'x, y, z'
'-x, y+1/2, -z+1/2'
'-x, -y, -z'
'x, -y-1/2, z-1/2'

loop_
_atom_site_label
_atom_site_type_symbol
_atom_site_fract_x
_atom_site_fract_y
_atom_site_fract_z
_atom_site_U_iso_or_equiv
_atom_site_adp_type
_atom_site_occupancy
_atom_site_site_symmetry_order
_atom_site_calc_flag
_atom_site_refinement_flags_posn
_atom_site_refinement_flags_adp
_atom_site_refinement_flags_occupancy
_atom_site_disorder_assembly
_atom_site_disorder_group
Cu1 Cu 0.47899(4) 0.62119(5) 0.47367(3) 0.02232(11) Uani 1 1 d . . . . .
Cu2 Cu 0.13147(4) 0.52432(5) 0.49494(3) 0.02020(10) Uani 1 1 d . . . . .
I1 I 0.30407(2) 0.43064(2) 0.38290(2) 0.01887(7) Uani 1 1 d . . . . .
I2 I 0.07714(2) 0.33646(2) 0.62210(2) 0.02064(7) Uani 1 1 d . . . . .
O1 O 0.5542(3) 0.7232(3) 0.3451(2) 0.0348(7) Uani 1 1 d D . . . .
H1 H 0.643(2) 0.715(5) 0.353(3) 0.042 Uiso 1 1 d D U . . .
C1 C 0.5161(4) 0.8629(4) 0.3374(3) 0.0333(10) Uani 1 1 d . . . . .
H1A H 0.482427 0.887188 0.263491 0.040 Uiso 1 1 calc R U . . .
H1B H 0.599662 0.919493 0.365218 0.040 Uiso 1 1 calc R U . . .
C2 C 0.4036(4) 0.8938(4) 0.3958(3) 0.0228(8) Uani 1 1 d . . . . .
N1 N 0.3766(3) 0.8005(3) 0.4645(2) 0.0189(6) Uani 1 1 d . . . . .
C3 C 0.3317(4) 1.0173(4) 0.3813(3) 0.0373(11) Uani 1 1 d . . . . .
H3 H 0.352264 1.082694 0.333338 0.045 Uiso 1 1 calc R U . . .
C4 C 0.2300(4) 1.0435(4) 0.4376(4) 0.0423(12) Uani 1 1 d . . . . .
H4 H 0.180406 1.127672 0.428673 0.051 Uiso 1 1 calc R U . . .
C5 C 0.2004(4) 0.9483(4) 0.5065(3) 0.0342(10) Uani 1 1 d . . . . .
H5 H 0.129698 0.964339 0.544907 0.041 Uiso 1 1 calc R U . . .
C6 C 0.2769(3) 0.8284(3) 0.5180(3) 0.0199(8) Uani 1 1 d . . . . .
S1 S 0.25692(9) 0.69391(10) 0.60332(7) 0.02068(19) Uani 1 1 d . . . . .
C7 C 0.1330(4) 0.7588(5) 0.6752(3) 0.0378(11) Uani 1 1 d . . . . .
H7A H 0.173641 0.837807 0.716503 0.057 Uiso 1 1 calc R U . . .
H7AB H 0.110992 0.687346 0.721354 0.057 Uiso 1 1 calc R U . . .
H7AC H 0.046954 0.786699 0.626910 0.057 Uiso 1 1 calc R U . . .

loop_
_atom_site_aniso_label
_atom_site_aniso_U_11
_atom_site_aniso_U_22
_atom_site_aniso_U_33
_atom_site_aniso_U_23
_atom_site_aniso_U_13
_atom_site_aniso_U_12
Cu1 0.0196(2) 0.0214(2) 0.0277(2) 0.0056(2) 0.00885(19) 0.00548(19)
Cu2 0.0171(2) 0.0209(2) 0.0246(2) 0.00188(19) 0.00893(18) -0.00004(18)
I1 0.01583(12) 0.02146(13) 0.02050(12) -0.00043(9) 0.00652(9) 0.00210(9)
I2 0.01501(12) 0.02597(13) 0.02218(13) 0.00810(10) 0.00671(9) 0.00168(9)
O1 0.0184(13) 0.0521(19) 0.0375(16) 0.0150(15) 0.0140(12) -0.0009(14)
C1 0.030(2) 0.042(3) 0.026(2) 0.009(2) 0.0001(17) -0.0128(19)
C2 0.0222(19) 0.0217(19) 0.0188(18) 0.0033(16) -0.0087(15) -0.0087(15)
N1 0.0165(14) 0.0179(15) 0.0200(15) 0.0022(13) -0.0011(12) -0.0044(12)
C3 0.041(2) 0.022(2) 0.039(2) 0.0141(19) -0.015(2) -0.0106(19)
C4 0.034(2) 0.018(2) 0.065(3) 0.003(2) -0.013(2) 0.0072(19)
C5 0.023(2) 0.023(2) 0.052(3) -0.004(2) -0.0031(19) 0.0024(17)
C6 0.0149(16) 0.0165(17) 0.0250(19) -0.0046(15) -0.0032(14) -0.0013(14)
S1 0.0155(4) 0.0255(5) 0.0221(4) -0.0028(4) 0.0064(4) 0.0004(4)
C7 0.027(2) 0.053(3) 0.037(2) -0.015(2) 0.0153(19) 0.000(2)

loop_
_atom_type_symbol
_atom_type_description
_atom_type_scat_dispersion_real
_atom_type_scat_dispersion_imag
_atom_type_scat_source
C C 0.0033 0.0016 'International Tables Vol C Tables 4.2.6.8 and 6.1.1.4'
H H 0.0000 0.0000 'International Tables Vol C Tables 4.2.6.8 and 6.1.1.4'
N N 0.0061 0.0033 'International Tables Vol C Tables 4.2.6.8 and 6.1.1.4'
O O 0.0106 0.0060 'International Tables Vol C Tables 4.2.6.8 and 6.1.1.4'
S S 0.1246 0.1234 'International Tables Vol C Tables 4.2.6.8 and 6.1.1.4'
Cu Cu 0.3201 1.2651 'International Tables Vol C Tables 4.2.6.8 and 6.1.1.4'
I I -0.4742 1.8119 'International Tables Vol C Tables 4.2.6.8 and 6.1.1.4'

loop_
_geom_angle_atom_site_label_1
_geom_angle_atom_site_label_2
_geom_angle_atom_site_label_3
_geom_angle
_geom_angle_site_symmetry_1
_geom_angle_site_symmetry_3
_geom_angle_publ_flag
Cu1 Cu1 I1 60.314(19) 3_666 . ?
Cu1 Cu1 I1 62.877(18) 3_666 3_666 ?
I1 Cu1 I1 123.191(18) 3_666 . yes
O1 Cu1 Cu1 125.59(9) . 3_666 ?
O1 Cu1 I1 104.85(8) . . yes
O1 Cu1 I1 107.34(7) . 3_666 yes
N1 Cu1 Cu1 154.45(9) . 3_666 ?
N1 Cu1 I1 108.89(8) . . yes
N1 Cu1 I1 122.51(8) . 3_666 yes
N1 Cu1 O1 78.49(11) . . yes
Cu2 Cu2 I2 59.216(16) 3_566 3_566 ?
I1 Cu2 Cu2 135.17(3) . 3_566 ?
I1 Cu2 I2 110.772(16) . 3_566 yes
I2 Cu2 Cu2 60.768(17) . 3_566 ?
I2 Cu2 I1 110.784(17) . . yes
I2 Cu2 I2 119.984(16) . 3_566 yes
S1 Cu2 Cu2 118.86(3) . 3_566 ?
S1 Cu2 I1 105.94(3) . . yes
S1 Cu2 I2 103.19(3) . 3_566 yes
S1 Cu2 I2 104.76(3) . . yes
Cu1 I1 Cu1 56.810(18) 3_666 . yes
Cu1 I1 Cu2 100.355(15) 3_666 . yes
Cu2 I1 Cu1 85.829(15) . . yes
Cu2 I2 Cu2 60.017(16) . 3_566 yes
Cu1 O1 H1 110(3) . . ?
C1 O1 Cu1 111.4(2) . . ?
C1 O1 H1 110(3) . . ?
O1 C1 H1A 109.3 . . ?
O1 C1 H1B 109.3 . . ?
O1 C1 C2 111.6(3) . . ?
H1A C1 H1B 108.0 . . ?
C2 C1 H1A 109.3 . . ?
C2 C1 H1B 109.3 . . ?
N1 C2 C1 118.3(3) . . ?
N1 C2 C3 121.2(4) . . ?
C3 C2 C1 120.5(4) . . ?
C2 N1 Cu1 117.9(2) . . ?
C6 N1 Cu1 123.4(2) . . ?
C6 N1 C2 118.6(3) . . ?
C2 C3 H3 120.5 . . ?
C4 C3 C2 119.0(4) . . ?
C4 C3 H3 120.5 . . ?
C3 C4 H4 119.9 . . ?
C5 C4 C3 120.2(4) . . ?
C5 C4 H4 119.9 . . ?
C4 C5 H5 121.1 . . ?
C4 C5 C6 117.7(4) . . ?
C6 C5 H5 121.1 . . ?
N1 C6 C5 123.3(4) . . ?
N1 C6 S1 111.7(2) . . ?
C5 C6 S1 125.0(3) . . ?
C6 S1 Cu2 104.49(11) . . ?
C6 S1 C7 104.3(2) . . ?
C7 S1 Cu2 104.33(14) . . ?
S1 C7 H7A 109.5 . . ?
S1 C7 H7AB 109.5 . . ?
S1 C7 H7AC 109.5 . . ?
H7A C7 H7AB 109.5 . . ?
H7A C7 H7AC 109.5 . . ?
H7AB C7 H7AC 109.5 . . ?

loop_
_geom_bond_atom_site_label_1
_geom_bond_atom_site_label_2
_geom_bond_distance
_geom_bond_site_symmetry_2
_geom_bond_publ_flag
Cu1 Cu1 2.4812(9) 3_666 yes
Cu1 I1 2.5758(5) 3_666 yes
Cu1 I1 2.6389(5) . yes
Cu1 O1 2.220(3) . yes
Cu1 N1 2.009(3) . yes
Cu2 Cu2 2.6375(8) 3_566 yes
Cu2 I1 2.6256(5) . yes
Cu2 I2 2.6159(5) . yes
Cu2 I2 2.6572(5) 3_566 yes
Cu2 S1 2.3583(10) . yes
O1 H1 0.854(19) . ?
O1 C1 1.415(5) . ?
C1 H1A 0.9900 . ?
C1 H1B 0.9900 . ?
C1 C2 1.497(5) . ?
C2 N1 1.350(4) . ?
C2 C3 1.389(5) . ?
N1 C6 1.343(5) . ?
C3 H3 0.9500 . ?
C3 C4 1.381(6) . ?
C4 H4 0.9500 . ?
C4 C5 1.373(6) . ?
C5 H5 0.9500 . ?
C5 C6 1.381(5) . ?
C6 S1 1.769(4) . ?
S1 C7 1.800(4) . ?
C7 H7A 0.9800 . ?
C7 H7AB 0.9800 . ?
C7 H7AC 0.9800 . ?
